data_7228755
loop_
_publ_author_name
'Fei, Zenghui'
'Zeng, Chao'
'Lu, Chengrong'
'Zhao, Bei'
'Yao, Yingming'

_publ_section_title
;
 An efficient asymmetric hydrophosphonylation of unsaturated amides
 catalyzed by rare-earth metal amides [(Me3Si)2N]3RE(\m-Cl)Li(THF)3 with
 phenoxy-functionalized chiral prolinols
;
_journal_issue 31
_journal_name_full 'RSC Adv.'
_journal_page_first 19306
_journal_paper_doi 10.1039/C7RA00468K
_journal_volume 7
_journal_year 2017
_chemical_formula_sum 'C84 H87 N2 O4 Sc'
_chemical_formula_weight 1233.52
_chemical_name_systematic
; 
 ? 
;
_space_group_IT_number 19
_symmetry_cell_setting orthorhombic
_symmetry_space_group_name_Hall 'P 2ac 2ab'
_symmetry_space_group_name_H-M 'P 21 21 21'
_atom_sites_solution_hydrogens geom
_atom_sites_solution_primary direct
_atom_sites_solution_secondary difmap
_audit_creation_method SHELXL-97
_audit_update_record
;
2017-01-10 deposited with the CCDC.
2017-03-13 downloaded from the CCDC.
;
_cell_angle_alpha 90.00
_cell_angle_beta 90.00
_cell_angle_gamma 90.00
_cell_formula_units_Z 4
_cell_length_a 13.546
_cell_length_b 24.517
_cell_length_c 27.817
_cell_measurement_reflns_used 39955
_cell_measurement_temperature 223(2)
_cell_measurement_theta_max 27.5049
_cell_measurement_theta_min 3.0017
_cell_volume 9238.228
_computing_structure_refinement 'SHELXL-97 (Sheldrick, 1997)'
_computing_structure_solution 'SHELXS-97 (Sheldrick, 1990)'
_diffrn_ambient_temperature 223(2)
_diffrn_measured_fraction_theta_full 0.994
_diffrn_measured_fraction_theta_max 0.994
_diffrn_measurement_device_type 'Xcalibur, Atlas, Gemini'
_diffrn_radiation_monochromator graphite
_diffrn_radiation_source 'fine-focus sealed tube'
_diffrn_radiation_type MoK\a
_diffrn_radiation_wavelength 0.71073
_diffrn_reflns_av_R_equivalents 0.0466
_diffrn_reflns_av_sigmaI/netI 0.0845
_diffrn_reflns_limit_h_max 17
_diffrn_reflns_limit_h_min -13
_diffrn_reflns_limit_k_max 31
_diffrn_reflns_limit_k_min -29
_diffrn_reflns_limit_l_max 35
_diffrn_reflns_limit_l_min -25
_diffrn_reflns_number 44528
_diffrn_reflns_theta_full 27.50
_diffrn_reflns_theta_max 27.50
_diffrn_reflns_theta_min 3.00
_exptl_absorpt_coefficient_mu 0.119
_exptl_absorpt_correction_T_max 0.9766
_exptl_absorpt_correction_T_min 0.9539
_exptl_absorpt_correction_type multi-scan
_exptl_crystal_colour colorless
_exptl_crystal_density_diffrn 0.887
_exptl_crystal_density_method 'not measured'
_exptl_crystal_description platelet
_exptl_crystal_F_000 2632
_exptl_crystal_size_max 0.40
_exptl_crystal_size_mid 0.20
_exptl_crystal_size_min 0.20
_platon_squeeze_details
;
;
_refine_diff_density_max 0.384
_refine_diff_density_min -0.281
_refine_diff_density_rms 0.063
_refine_ls_abs_structure_details 'Flack H D (1983), Acta Cryst. A39, 876-881'
_refine_ls_abs_structure_Flack 0.03(2)
_refine_ls_extinction_method none
_refine_ls_goodness_of_fit_ref 1.008
_refine_ls_hydrogen_treatment mixed
_refine_ls_matrix_type full
_refine_ls_number_parameters 832
_refine_ls_number_reflns 20922
_refine_ls_number_restraints 2
_refine_ls_restrained_S_all 1.009
_refine_ls_R_factor_all 0.0651
_refine_ls_R_factor_gt 0.0554
_refine_ls_shift/su_max 0.001
_refine_ls_shift/su_mean 0.000
_refine_ls_structure_factor_coef Fsqd
_refine_ls_weighting_details 'calc w=1/[\s^2^(Fo^2^)+(0.0838P)^2^+0.0000P] where P=(Fo^2^+2Fc^2^)/3'
_refine_ls_weighting_scheme calc
_refine_ls_wR_factor_gt 0.1503
_refine_ls_wR_factor_ref 0.1600
_reflns_number_gt 17160
_reflns_number_total 20922
_reflns_threshold_expression >2sigma(I)
_cod_data_source_file c7ra00468k2.cif
_cod_data_source_block shelxl
_cod_original_cell_volume 9237.9
_cod_original_sg_symbol_H-M P212121
_cod_database_code 7228755

loop_
_symmetry_equiv_pos_as_xyz
'x, y, z'
'-x+1/2, -y, z+1/2'
'x+1/2, -y+1/2, -z'
'-x, y+1/2, -z+1/2'

loop_
_atom_site_label
_atom_site_type_symbol
_atom_site_fract_x
_atom_site_fract_y
_atom_site_fract_z
_atom_site_U_iso_or_equiv
_atom_site_adp_type
_atom_site_occupancy
_atom_site_symmetry_multiplicity
_atom_site_calc_flag
_atom_site_refinement_flags
Sc1 Sc 0.40537(3) -0.016301(16) 0.669284(14) 0.02018(9) Uani 1 1 d .
O1 O 0.31684(11) 0.00942(6) 0.72387(6) 0.0239(3) Uani 1 1 d .
O2 O 0.52130(12) 0.02756(7) 0.68485(6) 0.0251(3) Uani 1 1 d D
O3 O 0.31529(12) 0.01568(7) 0.61905(5) 0.0250(3) Uani 1 1 d .
O4 O 0.43062(12) -0.09208(6) 0.69099(6) 0.0250(3) Uani 1 1 d .
N1 N 0.43378(14) 0.10354(8) 0.74371(7) 0.0260(4) Uani 1 1 d .
N2 N 0.46594(14) -0.06213(8) 0.60103(7) 0.0232(4) Uani 1 1 d .
C1 C 0.23936(16) 0.03961(9) 0.73629(8) 0.0222(4) Uani 1 1 d .
C2 C 0.25079(17) 0.09693(9) 0.73676(8) 0.0249(5) Uani 1 1 d .
C3 C 0.17591(17) 0.13128(10) 0.75096(9) 0.0273(5) Uani 1 1 d .
H3 H 0.1868 0.1691 0.7514 0.033 Uiso 1 1 calc R
C4 C 0.08389(18) 0.11063(9) 0.76470(9) 0.0272(5) Uani 1 1 d .
C5 C 0.07134(17) 0.05449(9) 0.76195(9) 0.0272(5) Uani 1 1 d .
H5 H 0.0088 0.0403 0.7695 0.033 Uiso 1 1 calc R
C6 C 0.14565(16) 0.01759(9) 0.74867(8) 0.0231(4) Uani 1 1 d .
C7 C 0.12425(17) -0.04401(9) 0.74430(9) 0.0264(5) Uani 1 1 d .
C8 C 0.1371(2) -0.06140(11) 0.69123(10) 0.0383(6) Uani 1 1 d .
H8A H 0.2050 -0.0556 0.6815 0.057 Uiso 1 1 calc R
H8B H 0.0936 -0.0398 0.6711 0.057 Uiso 1 1 calc R
H8C H 0.1206 -0.0997 0.6879 0.057 Uiso 1 1 calc R
C9 C 0.19760(19) -0.07752(10) 0.77500(10) 0.0342(6) Uani 1 1 d .
H9A H 0.1791 -0.1157 0.7741 0.051 Uiso 1 1 calc R
H9B H 0.1960 -0.0646 0.8079 0.051 Uiso 1 1 calc R
H9C H 0.2637 -0.0733 0.7622 0.051 Uiso 1 1 calc R
C10 C 0.01833(19) -0.05715(9) 0.76123(10) 0.0307(5) Uani 1 1 d .
C11 C -0.0053(2) -0.05597(12) 0.80979(11) 0.0433(7) Uani 1 1 d .
H11 H 0.0443 -0.0474 0.8322 0.052 Uiso 1 1 calc R
C12 C -0.1001(3) -0.06710(14) 0.82618(13) 0.0554(9) Uani 1 1 d .
H12 H -0.1135 -0.0655 0.8593 0.067 Uiso 1 1 calc R
C13 C -0.1735(2) -0.08025(13) 0.79505(16) 0.0573(9) Uani 1 1 d .
H13 H -0.2375 -0.0877 0.8063 0.069 Uiso 1 1 calc R
C14 C -0.1517(2) -0.08252(13) 0.74569(16) 0.0551(9) Uani 1 1 d .
H14 H -0.2012 -0.0921 0.7236 0.066 Uiso 1 1 calc R
C15 C -0.0573(2) -0.07068(12) 0.72946(12) 0.0412(6) Uani 1 1 d .
H15 H -0.0441 -0.0718 0.6963 0.049 Uiso 1 1 calc R
C16 C 0.00420(18) 0.15113(10) 0.78183(10) 0.0317(5) Uani 1 1 d .
C17 C 0.0345(2) 0.17178(12) 0.83220(11) 0.0419(6) Uani 1 1 d .
H17A H 0.0987 0.1892 0.8303 0.063 Uiso 1 1 calc R
H17B H 0.0378 0.1412 0.8543 0.063 Uiso 1 1 calc R
H17C H -0.0139 0.1979 0.8436 0.063 Uiso 1 1 calc R
C18 C -0.0970(2) 0.12341(12) 0.78715(13) 0.0448(7) Uani 1 1 d .
H18A H -0.1463 0.1506 0.7953 0.067 Uiso 1 1 calc R
H18B H -0.0937 0.0962 0.8124 0.067 Uiso 1 1 calc R
H18C H -0.1148 0.1060 0.7571 0.067 Uiso 1 1 calc R
C19 C -0.00552(18) 0.19709(10) 0.74513(11) 0.0339(6) Uani 1 1 d .
C20 C 0.0141(2) 0.25145(11) 0.75517(14) 0.0453(7) Uani 1 1 d .
H20 H 0.0330 0.2618 0.7864 0.054 Uiso 1 1 calc R
C21 C 0.0061(3) 0.29117(13) 0.71907(17) 0.0645(11) Uani 1 1 d .
H21 H 0.0200 0.3277 0.7266 0.077 Uiso 1 1 calc R
C22 C -0.0212(3) 0.27829(15) 0.67371(17) 0.0681(11) Uani 1 1 d .
H22 H -0.0264 0.3054 0.6500 0.082 Uiso 1 1 calc R
C23 C -0.0411(3) 0.22456(16) 0.66310(15) 0.0655(10) Uani 1 1 d .
H23 H -0.0603 0.2148 0.6318 0.079 Uiso 1 1 calc R
C24 C -0.0331(3) 0.18451(13) 0.69837(13) 0.0505(8) Uani 1 1 d .
H24 H -0.0467 0.1480 0.6903 0.061 Uiso 1 1 calc R
C25 C 0.34347(17) 0.12077(9) 0.71602(9) 0.0271(5) Uani 1 1 d .
H25A H 0.3386 0.1606 0.7164 0.032 Uiso 1 1 calc R
H25B H 0.3502 0.1091 0.6825 0.032 Uiso 1 1 calc R
C26 C 0.4420(2) 0.13196(12) 0.79197(10) 0.0380(6) Uani 1 1 d .
H26A H 0.4748 0.1085 0.8156 0.046 Uiso 1 1 calc R
H26B H 0.3767 0.1421 0.8042 0.046 Uiso 1 1 calc R
C27 C 0.5037(2) 0.18219(14) 0.78135(13) 0.0500(8) Uani 1 1 d .
H27A H 0.4616 0.2124 0.7707 0.060 Uiso 1 1 calc R
H27B H 0.5400 0.1937 0.8101 0.060 Uiso 1 1 calc R
C28 C 0.5742(2) 0.16586(12) 0.74212(14) 0.0494(8) Uani 1 1 d .
H28A H 0.6384 0.1560 0.7558 0.059 Uiso 1 1 calc R
H28B H 0.5839 0.1961 0.7196 0.059 Uiso 1 1 calc R
C29 C 0.52817(18) 0.11616(10) 0.71577(10) 0.0307(5) Uani 1 1 d .
H29 H 0.5086 0.1284 0.6832 0.037 Uiso 1 1 calc R
C30 C 0.58549(17) 0.06113(9) 0.71020(8) 0.0252(5) Uani 1 1 d D
C31 C 0.60835(17) 0.03721(11) 0.76037(9) 0.0291(5) Uani 1 1 d .
C32 C 0.6774(2) 0.06150(15) 0.79083(10) 0.0453(7) Uani 1 1 d .
H32 H 0.7152 0.0910 0.7796 0.054 Uiso 1 1 calc R
C33 C 0.6912(2) 0.04280(18) 0.83757(11) 0.0570(10) Uani 1 1 d .
H33 H 0.7384 0.0596 0.8574 0.068 Uiso 1 1 calc R
C34 C 0.6359(2) -0.00033(17) 0.85517(11) 0.0560(9) Uani 1 1 d .
H34 H 0.6438 -0.0121 0.8871 0.067 Uiso 1 1 calc R
C35 C 0.5686(2) -0.02604(13) 0.82513(10) 0.0421(6) Uani 1 1 d .
H35 H 0.5320 -0.0560 0.8364 0.050 Uiso 1 1 calc R
C36 C 0.55517(19) -0.00732(11) 0.77770(9) 0.0324(5) Uani 1 1 d .
H36 H 0.5098 -0.0251 0.7575 0.039 Uiso 1 1 calc R
C37 C 0.67910(17) 0.07039(10) 0.67966(9) 0.0269(5) Uani 1 1 d .
C38 C 0.76482(18) 0.04135(12) 0.68785(10) 0.0328(5) Uani 1 1 d .
H38 H 0.7688 0.0176 0.7143 0.039 Uiso 1 1 calc R
C39 C 0.84590(19) 0.04704(12) 0.65699(10) 0.0369(6) Uani 1 1 d .
H39 H 0.9039 0.0271 0.6630 0.044 Uiso 1 1 calc R
C40 C 0.8414(2) 0.08141(12) 0.61814(10) 0.0379(6) Uani 1 1 d .
H40 H 0.8962 0.0852 0.5977 0.045 Uiso 1 1 calc R
C41 C 0.7568(2) 0.11013(13) 0.60936(12) 0.0472(7) Uani 1 1 d .
H41 H 0.7529 0.1334 0.5826 0.057 Uiso 1 1 calc R
C42 C 0.6766(2) 0.10489(13) 0.64014(11) 0.0442(7) Uani 1 1 d .
H42 H 0.6192 0.1253 0.6340 0.053 Uiso 1 1 calc R
C43 C 0.28834(16) 0.00839(9) 0.57331(8) 0.0234(4) Uani 1 1 d .
C44 C 0.32180(18) -0.03898(10) 0.54879(8) 0.0256(5) Uani 1 1 d .
C45 C 0.30057(18) -0.04646(10) 0.50017(9) 0.0271(5) Uani 1 1 d .
H45 H 0.3249 -0.0776 0.4844 0.033 Uiso 1 1 calc R
C46 C 0.24437(18) -0.00912(10) 0.47444(8) 0.0281(5) Uani 1 1 d .
C47 C 0.20928(18) 0.03658(10) 0.49928(9) 0.0276(5) Uani 1 1 d .
H47 H 0.1719 0.0625 0.4823 0.033 Uiso 1 1 calc R
C48 C 0.22729(18) 0.04568(9) 0.54849(8) 0.0255(5) Uani 1 1 d .
C49 C 0.18171(19) 0.09478(10) 0.57462(9) 0.0300(5) Uani 1 1 d .
C50 C 0.1240(2) 0.07390(12) 0.61938(10) 0.0356(6) Uani 1 1 d .
H50A H 0.1697 0.0569 0.6417 0.053 Uiso 1 1 calc R
H50B H 0.0750 0.0474 0.6093 0.053 Uiso 1 1 calc R
H50C H 0.0915 0.1044 0.6350 0.053 Uiso 1 1 calc R
C51 C 0.1069(2) 0.12501(12) 0.54232(11) 0.0432(7) Uani 1 1 d .
H51A H 0.0749 0.1536 0.5607 0.065 Uiso 1 1 calc R
H51B H 0.0577 0.0994 0.5308 0.065 Uiso 1 1 calc R
H51C H 0.1413 0.1410 0.5152 0.065 Uiso 1 1 calc R
C52 C 0.2607(2) 0.13634(10) 0.58972(10) 0.0356(6) Uani 1 1 d .
C53 C 0.2329(3) 0.18256(12) 0.61623(11) 0.0473(8) Uani 1 1 d .
H53 H 0.1671 0.1861 0.6265 0.057 Uiso 1 1 calc R
C54 C 0.2995(4) 0.22282(14) 0.62753(13) 0.0642(11) Uani 1 1 d .
H54 H 0.2782 0.2537 0.6447 0.077 Uiso 1 1 calc R
C55 C 0.3964(4) 0.21859(14) 0.61418(13) 0.0641(11) Uani 1 1 d .
H55 H 0.4422 0.2456 0.6230 0.077 Uiso 1 1 calc R
C56 C 0.4259(3) 0.17343(13) 0.58727(12) 0.0540(9) Uani 1 1 d .
H56 H 0.4918 0.1706 0.5770 0.065 Uiso 1 1 calc R
C57 C 0.3589(2) 0.13243(12) 0.57540(11) 0.0412(7) Uani 1 1 d .
H57 H 0.3801 0.1020 0.5576 0.049 Uiso 1 1 calc R
C58 C 0.22838(19) -0.01893(11) 0.42008(8) 0.0293(5) Uani 1 1 d .
C59 C 0.1635(3) 0.02514(12) 0.39677(10) 0.0448(7) Uani 1 1 d .
H59A H 0.1496 0.0151 0.3637 0.067 Uiso 1 1 calc R
H59B H 0.1980 0.0598 0.3974 0.067 Uiso 1 1 calc R
H59C H 0.1021 0.0283 0.4144 0.067 Uiso 1 1 calc R
C60 C 0.3282(2) -0.01641(13) 0.39494(10) 0.0422(6) Uani 1 1 d .
H60A H 0.3195 -0.0232 0.3609 0.063 Uiso 1 1 calc R
H60B H 0.3717 -0.0439 0.4084 0.063 Uiso 1 1 calc R
H60C H 0.3570 0.0194 0.3995 0.063 Uiso 1 1 calc R
C61 C 0.1789(2) -0.07493(11) 0.41482(9) 0.0322(5) Uani 1 1 d .
C62 C 0.2298(2) -0.12054(12) 0.39934(11) 0.0426(7) Uani 1 1 d .
H62 H 0.2964 -0.1173 0.3902 0.051 Uiso 1 1 calc R
C63 C 0.1843(3) -0.17079(13) 0.39718(13) 0.0570(9) Uani 1 1 d .
H63 H 0.2211 -0.2016 0.3880 0.068 Uiso 1 1 calc R
C64 C 0.0878(4) -0.17652(15) 0.40796(14) 0.0696(12) Uani 1 1 d .
H64 H 0.0567 -0.2106 0.4048 0.083 Uiso 1 1 calc R
C65 C 0.0350(3) -0.13174(18) 0.42373(15) 0.0688(11) Uani 1 1 d .
H65 H -0.0315 -0.1357 0.4326 0.083 Uiso 1 1 calc R
C66 C 0.0800(2) -0.08066(15) 0.42652(12) 0.0499(8) Uani 1 1 d .
H66 H 0.0432 -0.0501 0.4363 0.060 Uiso 1 1 calc R
C67 C 0.37648(18) -0.08255(9) 0.57605(8) 0.0254(5) Uani 1 1 d .
H67A H 0.3319 -0.0987 0.5999 0.030 Uiso 1 1 calc R
H67B H 0.3959 -0.1114 0.5536 0.030 Uiso 1 1 calc R
C68 C 0.53184(18) -0.03083(10) 0.56831(9) 0.0302(5) Uani 1 1 d .
H68A H 0.5125 0.0077 0.5673 0.036 Uiso 1 1 calc R
H68B H 0.5291 -0.0457 0.5356 0.036 Uiso 1 1 calc R
C69 C 0.63537(19) -0.03707(11) 0.58938(9) 0.0314(5) Uani 1 1 d .
H69A H 0.6595 -0.0020 0.6017 0.038 Uiso 1 1 calc R
H69B H 0.6815 -0.0503 0.5649 0.038 Uiso 1 1 calc R
C70 C 0.62545(17) -0.07881(10) 0.63054(9) 0.0271(5) Uani 1 1 d .
H70A H 0.6807 -0.1046 0.6304 0.033 Uiso 1 1 calc R
H70B H 0.6232 -0.0605 0.6618 0.033 Uiso 1 1 calc R
C71 C 0.52825(17) -0.10780(9) 0.61997(8) 0.0236(4) Uani 1 1 d .
H71 H 0.5381 -0.1357 0.5947 0.028 Uiso 1 1 calc R
C72 C 0.47708(17) -0.13383(9) 0.66486(8) 0.0234(4) Uani 1 1 d .
C73 C 0.55647(19) -0.16214(9) 0.69583(9) 0.0270(5) Uani 1 1 d .
C74 C 0.5594(2) -0.15408(10) 0.74517(9) 0.0314(5) Uani 1 1 d .
H74 H 0.5118 -0.1316 0.7597 0.038 Uiso 1 1 calc R
C75 C 0.6315(2) -0.17866(12) 0.77361(11) 0.0417(7) Uani 1 1 d .
H75 H 0.6311 -0.1734 0.8071 0.050 Uiso 1 1 calc R
C76 C 0.7038(2) -0.21083(11) 0.75260(11) 0.0405(6) Uani 1 1 d .
H76 H 0.7545 -0.2260 0.7714 0.049 Uiso 1 1 calc R
C77 C 0.7004(2) -0.22032(11) 0.70335(11) 0.0372(6) Uani 1 1 d .
H77 H 0.7479 -0.2431 0.6890 0.045 Uiso 1 1 calc R
C78 C 0.62757(19) -0.19648(10) 0.67525(10) 0.0321(5) Uani 1 1 d .
H78 H 0.6259 -0.2034 0.6420 0.038 Uiso 1 1 calc R
C79 C 0.40090(19) -0.17897(9) 0.65281(9) 0.0274(5) Uani 1 1 d .
C80 C 0.4084(2) -0.21360(10) 0.61297(9) 0.0320(5) Uani 1 1 d .
H80 H 0.4602 -0.2087 0.5909 0.038 Uiso 1 1 calc R
C81 C 0.3398(2) -0.25536(11) 0.60569(11) 0.0393(6) Uani 1 1 d .
H81 H 0.3452 -0.2780 0.5786 0.047 Uiso 1 1 calc R
C82 C 0.2645(2) -0.26344(12) 0.63804(13) 0.0465(7) Uani 1 1 d .
H82 H 0.2192 -0.2920 0.6334 0.056 Uiso 1 1 calc R
C83 C 0.2559(2) -0.22973(12) 0.67706(12) 0.0453(7) Uani 1 1 d .
H83 H 0.2040 -0.2351 0.6990 0.054 Uiso 1 1 calc R
C84 C 0.3232(2) -0.18750(11) 0.68459(11) 0.0366(6) Uani 1 1 d .
H84 H 0.3160 -0.1646 0.7115 0.044 Uiso 1 1 calc R
H2A H 0.496(6) 0.007(4) 0.654(2) 0.30(5) Uiso 1 1 d D

loop_
_atom_site_aniso_label
_atom_site_aniso_U_11
_atom_site_aniso_U_22
_atom_site_aniso_U_33
_atom_site_aniso_U_23
_atom_site_aniso_U_13
_atom_site_aniso_U_12
Sc1 0.01922(17) 0.01955(17) 0.02176(18) -0.00219(15) -0.00036(16) 0.00093(15)
O1 0.0218(7) 0.0247(8) 0.0252(7) -0.0014(6) 0.0030(6) 0.0021(6)
O2 0.0210(7) 0.0279(8) 0.0266(8) -0.0039(6) 0.0012(6) -0.0019(6)
O3 0.0257(8) 0.0268(8) 0.0224(7) -0.0033(7) -0.0041(6) 0.0040(7)
O4 0.0281(8) 0.0212(7) 0.0257(8) -0.0026(6) 0.0034(7) 0.0038(6)
N1 0.0194(9) 0.0265(9) 0.0320(10) -0.0055(8) 0.0029(8) -0.0024(7)
N2 0.0225(9) 0.0230(9) 0.0242(9) -0.0004(7) -0.0013(8) 0.0030(7)
C1 0.0210(10) 0.0239(10) 0.0218(10) -0.0027(8) 0.0005(9) -0.0007(8)
C2 0.0213(10) 0.0244(11) 0.0289(11) -0.0002(9) -0.0004(9) -0.0028(9)
C3 0.0226(11) 0.0244(10) 0.0350(12) -0.0022(9) 0.0023(10) -0.0004(9)
C4 0.0227(11) 0.0232(10) 0.0358(12) -0.0032(9) 0.0034(10) 0.0009(9)
C5 0.0206(11) 0.0266(11) 0.0346(12) -0.0042(9) 0.0017(9) -0.0031(9)
C6 0.0219(10) 0.0222(10) 0.0252(10) 0.0000(9) 0.0023(8) -0.0009(9)
C7 0.0262(11) 0.0206(10) 0.0324(12) -0.0027(9) 0.0034(10) -0.0019(9)
C8 0.0426(15) 0.0318(13) 0.0404(14) -0.0104(11) 0.0070(13) -0.0116(12)
C9 0.0306(12) 0.0240(11) 0.0479(15) 0.0006(11) 0.0054(12) 0.0022(10)
C10 0.0297(12) 0.0199(10) 0.0426(14) 0.0004(10) 0.0045(11) -0.0032(9)
C11 0.0418(16) 0.0432(15) 0.0449(16) -0.0086(13) 0.0091(14) -0.0101(13)
C12 0.0511(18) 0.0532(18) 0.062(2) -0.0110(16) 0.0303(18) -0.0158(16)
C13 0.0326(15) 0.0406(16) 0.099(3) -0.0019(18) 0.0185(18) -0.0044(13)
C14 0.0297(14) 0.0434(16) 0.092(3) 0.0113(18) -0.0150(17) -0.0031(12)
C15 0.0316(13) 0.0380(14) 0.0541(17) 0.0098(13) -0.0050(13) -0.0031(12)
C16 0.0218(11) 0.0271(11) 0.0461(15) -0.0088(11) 0.0071(11) 0.0003(9)
C17 0.0360(14) 0.0427(15) 0.0469(15) -0.0098(13) 0.0077(13) 0.0012(12)
C18 0.0229(12) 0.0378(14) 0.074(2) -0.0126(14) 0.0118(14) -0.0003(12)
C19 0.0216(11) 0.0275(12) 0.0525(16) -0.0079(11) -0.0008(11) 0.0035(9)
C20 0.0346(14) 0.0286(13) 0.073(2) -0.0071(14) -0.0091(15) 0.0033(11)
C21 0.055(2) 0.0287(14) 0.110(3) 0.0026(18) -0.020(2) 0.0047(14)
C22 0.072(2) 0.0482(19) 0.084(3) 0.019(2) -0.015(2) 0.0157(18)
C23 0.080(3) 0.057(2) 0.060(2) 0.0024(18) -0.016(2) 0.015(2)
C24 0.0563(19) 0.0356(15) 0.0596(19) -0.0114(14) -0.0089(16) 0.0081(14)
C25 0.0261(11) 0.0242(11) 0.0309(12) -0.0012(9) 0.0017(10) -0.0032(9)
C26 0.0342(13) 0.0450(15) 0.0348(13) -0.0134(12) 0.0006(11) -0.0028(12)
C27 0.0378(15) 0.0501(17) 0.062(2) -0.0266(16) 0.0058(15) -0.0118(14)
C28 0.0352(15) 0.0338(14) 0.079(2) -0.0234(15) 0.0124(15) -0.0127(11)
C29 0.0225(11) 0.0280(11) 0.0416(14) -0.0058(10) 0.0081(11) -0.0038(9)
C30 0.0196(10) 0.0287(11) 0.0273(11) -0.0041(9) 0.0017(9) -0.0016(9)
C31 0.0209(11) 0.0402(13) 0.0263(11) -0.0041(10) 0.0039(9) 0.0014(10)
C32 0.0299(13) 0.074(2) 0.0325(14) -0.0045(14) 0.0007(12) -0.0147(14)
C33 0.0349(15) 0.108(3) 0.0278(14) -0.0067(17) -0.0064(12) -0.0114(18)
C34 0.0418(16) 0.098(3) 0.0281(13) 0.0074(16) -0.0022(12) 0.0103(18)
C35 0.0379(14) 0.0527(17) 0.0356(14) 0.0110(13) 0.0047(12) 0.0062(13)
C36 0.0290(12) 0.0359(13) 0.0323(12) 0.0013(10) -0.0002(10) 0.0034(10)
C37 0.0206(10) 0.0288(11) 0.0313(12) -0.0051(9) 0.0016(9) -0.0036(9)
C38 0.0226(11) 0.0446(14) 0.0311(12) -0.0014(11) 0.0006(10) 0.0019(11)
C39 0.0235(12) 0.0498(16) 0.0373(14) -0.0038(12) 0.0050(11) 0.0054(11)
C40 0.0243(12) 0.0477(15) 0.0416(14) -0.0041(12) 0.0142(11) -0.0046(11)
C41 0.0401(15) 0.0482(17) 0.0534(18) 0.0148(14) 0.0184(14) 0.0061(13)
C42 0.0321(14) 0.0506(17) 0.0498(17) 0.0147(14) 0.0097(13) 0.0084(13)
C43 0.0216(10) 0.0259(11) 0.0227(10) 0.0009(9) -0.0031(8) -0.0010(9)
C44 0.0273(11) 0.0231(10) 0.0265(11) 0.0005(9) -0.0038(9) -0.0017(9)
C45 0.0304(12) 0.0245(11) 0.0264(11) -0.0038(9) -0.0035(10) -0.0009(9)
C46 0.0295(11) 0.0295(12) 0.0254(11) 0.0009(9) -0.0025(9) -0.0057(10)
C47 0.0279(11) 0.0280(11) 0.0269(11) 0.0009(9) -0.0052(10) -0.0014(9)
C48 0.0278(11) 0.0229(11) 0.0257(11) -0.0008(9) -0.0037(9) 0.0008(9)
C49 0.0337(13) 0.0274(11) 0.0289(12) -0.0029(10) -0.0061(10) 0.0063(10)
C50 0.0306(13) 0.0406(14) 0.0355(13) -0.0049(11) -0.0014(11) 0.0097(11)
C51 0.0512(17) 0.0383(14) 0.0400(14) 0.0006(12) -0.0089(14) 0.0173(13)
C52 0.0511(16) 0.0247(12) 0.0310(12) 0.0016(10) -0.0077(12) -0.0002(11)
C53 0.078(2) 0.0268(13) 0.0375(15) -0.0036(11) -0.0024(15) -0.0021(14)
C54 0.110(4) 0.0333(16) 0.0490(19) -0.0065(14) -0.007(2) -0.0110(19)
C55 0.096(3) 0.0415(17) 0.055(2) -0.0045(15) -0.019(2) -0.028(2)
C56 0.062(2) 0.0432(17) 0.0568(19) 0.0075(14) -0.0138(17) -0.0218(16)
C57 0.0521(17) 0.0314(13) 0.0401(15) 0.0025(11) -0.0096(13) -0.0072(12)
C58 0.0331(12) 0.0310(12) 0.0236(11) -0.0004(10) -0.0052(9) -0.0020(10)
C59 0.0627(19) 0.0424(16) 0.0292(13) 0.0003(11) -0.0147(13) 0.0062(15)
C60 0.0453(15) 0.0508(16) 0.0304(12) 0.0026(13) 0.0001(12) -0.0107(14)
C61 0.0375(14) 0.0378(13) 0.0213(11) -0.0042(10) -0.0070(10) -0.0056(11)
C62 0.0442(16) 0.0417(15) 0.0419(15) -0.0074(12) -0.0102(13) 0.0009(13)
C63 0.076(3) 0.0363(16) 0.059(2) -0.0136(15) -0.0206(19) -0.0009(16)
C64 0.103(3) 0.0473(19) 0.059(2) -0.0043(16) -0.016(2) -0.035(2)
C65 0.063(2) 0.080(3) 0.063(2) -0.014(2) 0.005(2) -0.037(2)
C66 0.0444(17) 0.0579(19) 0.0472(16) -0.0162(15) 0.0017(14) -0.0125(15)
C67 0.0284(11) 0.0210(10) 0.0268(11) -0.0043(9) -0.0033(9) 0.0019(9)
C68 0.0295(12) 0.0305(12) 0.0305(12) 0.0035(10) 0.0046(10) -0.0001(10)
C69 0.0276(12) 0.0370(13) 0.0295(12) 0.0004(10) 0.0054(10) -0.0011(10)
C70 0.0242(11) 0.0287(11) 0.0285(11) 0.0019(9) 0.0030(9) 0.0021(9)
C71 0.0234(10) 0.0211(10) 0.0264(11) -0.0020(8) 0.0038(9) 0.0042(9)
C72 0.0261(11) 0.0182(9) 0.0260(10) -0.0021(9) 0.0000(10) 0.0035(8)
C73 0.0305(12) 0.0219(10) 0.0287(11) 0.0014(9) -0.0034(10) 0.0008(9)
C74 0.0362(13) 0.0266(11) 0.0314(12) 0.0010(10) 0.0020(11) 0.0058(10)
C75 0.0526(17) 0.0370(14) 0.0356(14) 0.0039(12) -0.0103(13) 0.0058(13)
C76 0.0397(15) 0.0357(14) 0.0462(16) 0.0093(12) -0.0125(13) 0.0055(12)
C77 0.0333(13) 0.0308(13) 0.0474(15) 0.0033(12) -0.0006(12) 0.0071(11)
C78 0.0328(12) 0.0292(12) 0.0342(13) 0.0000(10) 0.0016(11) 0.0038(10)
C79 0.0274(11) 0.0219(10) 0.0330(11) 0.0009(9) -0.0014(10) 0.0031(9)
C80 0.0369(13) 0.0243(11) 0.0347(12) -0.0026(9) -0.0016(12) 0.0028(10)
C81 0.0459(15) 0.0254(12) 0.0465(16) -0.0075(11) -0.0071(13) -0.0002(11)
C82 0.0440(16) 0.0308(14) 0.065(2) -0.0001(13) -0.0059(15) -0.0096(12)
C83 0.0374(14) 0.0420(15) 0.0567(19) 0.0002(14) 0.0076(14) -0.0088(12)
C84 0.0371(14) 0.0294(12) 0.0432(15) -0.0049(11) 0.0076(12) -0.0042(11)

loop_
_atom_type_symbol
_atom_type_description
_atom_type_scat_dispersion_real
_atom_type_scat_dispersion_imag
_atom_type_scat_source
C C 0.0033 0.0016 'International Tables Vol C Tables 4.2.6.8 and 6.1.1.4'
H H 0.0000 0.0000 'International Tables Vol C Tables 4.2.6.8 and 6.1.1.4'
N N 0.0061 0.0033 'International Tables Vol C Tables 4.2.6.8 and 6.1.1.4'
O O 0.0106 0.0060 'International Tables Vol C Tables 4.2.6.8 and 6.1.1.4'
Sc Sc 0.2519 0.3716 'International Tables Vol C Tables 4.2.6.8 and 6.1.1.4'

loop_
_geom_angle_atom_site_label_1
_geom_angle_atom_site_label_2
_geom_angle_atom_site_label_3
_geom_angle
O2 Sc1 O4 108.05(7)
O2 Sc1 O3 115.27(7)
O4 Sc1 O3 132.87(7)
O2 Sc1 O1 97.92(7)
O4 Sc1 O1 99.48(7)
O3 Sc1 O1 92.29(6)
O2 Sc1 N2 99.29(7)
O4 Sc1 N2 74.83(7)
O3 Sc1 N2 80.64(7)
O1 Sc1 N2 162.78(7)
O2 Sc1 H2A 31.8(12)
O4 Sc1 H2A 109(5)
O3 Sc1 H2A 99(4)
O1 Sc1 H2A 128(2)
N2 Sc1 H2A 69(2)
C1 O1 Sc1 146.24(15)
C30 O2 Sc1 160.46(15)
C30 O2 H2A 154(4)
Sc1 O2 H2A 46(4)
C43 O3 Sc1 140.75(15)
C72 O4 Sc1 127.05(14)
C25 N1 C26 112.56(19)
C25 N1 C29 111.27(19)
C26 N1 C29 107.19(19)
C67 N2 C68 112.18(19)
C67 N2 C71 111.88(17)
C68 N2 C71 105.23(17)
C67 N2 Sc1 104.72(13)
C68 N2 Sc1 117.15(14)
C71 N2 Sc1 105.64(13)
O1 C1 C2 118.0(2)
O1 C1 C6 123.8(2)
C2 C1 C6 118.2(2)
C3 C2 C1 122.0(2)
C3 C2 C25 119.3(2)
C1 C2 C25 118.4(2)
C2 C3 C4 120.9(2)
C2 C3 H3 119.5
C4 C3 H3 119.5
C5 C4 C3 116.9(2)
C5 C4 C16 124.7(2)
C3 C4 C16 118.4(2)
C4 C5 C6 124.4(2)
C4 C5 H5 117.8
C6 C5 H5 117.8
C5 C6 C1 117.4(2)
C5 C6 C7 121.1(2)
C1 C6 C7 121.4(2)
C6 C7 C10 110.78(19)
C6 C7 C8 108.9(2)
C10 C7 C8 109.8(2)
C6 C7 C9 110.8(2)
C10 C7 C9 108.5(2)
C8 C7 C9 108.0(2)
C7 C8 H8A 109.5
C7 C8 H8B 109.5
H8A C8 H8B 109.5
C7 C8 H8C 109.5
H8A C8 H8C 109.5
H8B C8 H8C 109.5
C7 C9 H9A 109.5
C7 C9 H9B 109.5
H9A C9 H9B 109.5
C7 C9 H9C 109.5
H9A C9 H9C 109.5
H9B C9 H9C 109.5
C11 C10 C15 116.9(3)
C11 C10 C7 120.4(2)
C15 C10 C7 122.7(2)
C10 C11 C12 121.9(3)
C10 C11 H11 119.1
C12 C11 H11 119.1
C13 C12 C11 120.9(3)
C13 C12 H12 119.5
C11 C12 H12 119.5
C12 C13 C14 118.6(3)
C12 C13 H13 120.7
C14 C13 H13 120.7
C15 C14 C13 120.2(3)
C15 C14 H14 119.9
C13 C14 H14 119.9
C14 C15 C10 121.4(3)
C14 C15 H15 119.3
C10 C15 H15 119.3
C19 C16 C18 108.3(2)
C19 C16 C4 109.2(2)
C18 C16 C4 111.7(2)
C19 C16 C17 112.8(2)
C18 C16 C17 107.1(2)
C4 C16 C17 107.8(2)
C16 C17 H17A 109.5
C16 C17 H17B 109.5
H17A C17 H17B 109.5
C16 C17 H17C 109.5
H17A C17 H17C 109.5
H17B C17 H17C 109.5
C16 C18 H18A 109.5
C16 C18 H18B 109.5
H18A C18 H18B 109.5
C16 C18 H18C 109.5
H18A C18 H18C 109.5
H18B C18 H18C 109.5
C20 C19 C24 117.0(3)
C20 C19 C16 123.9(3)
C24 C19 C16 119.1(2)
C19 C20 C21 120.5(3)
C19 C20 H20 119.7
C21 C20 H20 119.7
C22 C21 C20 121.8(3)
C22 C21 H21 119.1
C20 C21 H21 119.1
C21 C22 C23 118.5(4)
C21 C22 H22 120.8
C23 C22 H22 120.8
C22 C23 C24 120.6(4)
C22 C23 H23 119.7
C24 C23 H23 119.7
C19 C24 C23 121.6(3)
C19 C24 H24 119.2
C23 C24 H24 119.2
C2 C25 N1 111.95(19)
C2 C25 H25A 109.2
N1 C25 H25A 109.2
C2 C25 H25B 109.2
N1 C25 H25B 109.2
H25A C25 H25B 107.9
N1 C26 C27 103.9(2)
N1 C26 H26A 111.0
C27 C26 H26A 111.0
N1 C26 H26B 111.0
C27 C26 H26B 111.0
H26A C26 H26B 109.0
C28 C27 C26 106.0(2)
C28 C27 H27A 110.5
C26 C27 H27A 110.5
C28 C27 H27B 110.5
C26 C27 H27B 110.5
H27A C27 H27B 108.7
C27 C28 C29 107.2(2)
C27 C28 H28A 110.3
C29 C28 H28A 110.3
C27 C28 H28B 110.3
C29 C28 H28B 110.3
H28A C28 H28B 108.5
N1 C29 C28 104.8(2)
N1 C29 C30 106.92(19)
C28 C29 C30 121.6(2)
N1 C29 H29 107.6
C28 C29 H29 107.6
C30 C29 H29 107.6
O2 C30 C37 108.79(18)
O2 C30 C31 111.04(19)
C37 C30 C31 112.86(19)
O2 C30 C29 104.51(18)
C37 C30 C29 109.60(19)
C31 C30 C29 109.71(19)
C36 C31 C32 118.1(2)
C36 C31 C30 120.4(2)
C32 C31 C30 121.4(2)
C33 C32 C31 121.1(3)
C33 C32 H32 119.4
C31 C32 H32 119.4
C34 C33 C32 120.6(3)
C34 C33 H33 119.7
C32 C33 H33 119.7
C33 C34 C35 119.3(3)
C33 C34 H34 120.4
C35 C34 H34 120.4
C34 C35 C36 120.1(3)
C34 C35 H35 120.0
C36 C35 H35 120.0
C31 C36 C35 120.8(3)
C31 C36 H36 119.6
C35 C36 H36 119.6
C38 C37 C42 117.7(2)
C38 C37 C30 121.6(2)
C42 C37 C30 120.4(2)
C37 C38 C39 120.5(3)
C37 C38 H38 119.8
C39 C38 H38 119.8
C40 C39 C38 120.6(3)
C40 C39 H39 119.7
C38 C39 H39 119.7
C41 C40 C39 119.7(3)
C41 C40 H40 120.2
C39 C40 H40 120.2
C40 C41 C42 119.8(3)
C40 C41 H41 120.1
C42 C41 H41 120.1
C37 C42 C41 121.7(3)
C37 C42 H42 119.1
C41 C42 H42 119.1
O3 C43 C48 122.6(2)
O3 C43 C44 118.7(2)
C48 C43 C44 118.8(2)
C45 C44 C43 120.5(2)
C45 C44 C67 119.8(2)
C43 C44 C67 119.7(2)
C46 C45 C44 121.7(2)
C46 C45 H45 119.1
C44 C45 H45 119.1
C45 C46 C47 117.3(2)
C45 C46 C58 118.6(2)
C47 C46 C58 124.0(2)
C46 C47 C48 123.2(2)
C46 C47 H47 118.4
C48 C47 H47 118.4
C47 C48 C43 118.3(2)
C47 C48 C49 121.0(2)
C43 C48 C49 120.8(2)
C48 C49 C52 111.7(2)
C48 C49 C51 111.4(2)
C52 C49 C51 107.3(2)
C48 C49 C50 108.8(2)
C52 C49 C50 110.4(2)
C51 C49 C50 107.1(2)
C49 C50 H50A 109.5
C49 C50 H50B 109.5
H50A C50 H50B 109.5
C49 C50 H50C 109.5
H50A C50 H50C 109.5
H50B C50 H50C 109.5
C49 C51 H51A 109.5
C49 C51 H51B 109.5
H51A C51 H51B 109.5
C49 C51 H51C 109.5
H51A C51 H51C 109.5
H51B C51 H51C 109.5
C57 C52 C53 117.5(3)
C57 C52 C49 122.8(2)
C53 C52 C49 119.6(3)
C54 C53 C52 121.7(4)
C54 C53 H53 119.2
C52 C53 H53 119.2
C55 C54 C53 120.9(4)
C55 C54 H54 119.6
C53 C54 H54 119.6
C54 C55 C56 118.7(3)
C54 C55 H55 120.6
C56 C55 H55 120.6
C57 C56 C55 120.9(4)
C57 C56 H56 119.6
C55 C56 H56 119.6
C52 C57 C56 120.3(3)
C52 C57 H57 119.8
C56 C57 H57 119.8
C60 C58 C61 112.3(2)
C60 C58 C59 106.6(2)
C61 C58 C59 109.8(2)
C60 C58 C46 108.6(2)
C61 C58 C46 107.06(19)
C59 C58 C46 112.6(2)
C58 C59 H59A 109.5
C58 C59 H59B 109.5
H59A C59 H59B 109.5
C58 C59 H59C 109.5
H59A C59 H59C 109.5
H59B C59 H59C 109.5
C58 C60 H60A 109.5
C58 C60 H60B 109.5
H60A C60 H60B 109.5
C58 C60 H60C 109.5
H60A C60 H60C 109.5
H60B C60 H60C 109.5
C62 C61 C66 118.3(3)
C62 C61 C58 122.4(2)
C66 C61 C58 119.4(3)
C63 C62 C61 120.8(3)
C63 C62 H62 119.6
C61 C62 H62 119.6
C64 C63 C62 121.1(3)
C64 C63 H63 119.4
C62 C63 H63 119.4
C63 C64 C65 119.3(3)
C63 C64 H64 120.4
C65 C64 H64 120.4
C64 C65 C66 120.3(4)
C64 C65 H65 119.8
C66 C65 H65 119.8
C61 C66 C65 120.0(3)
C61 C66 H66 120.0
C65 C66 H66 120.0
N2 C67 C44 113.48(19)
N2 C67 H67A 108.9
C44 C67 H67A 108.9
N2 C67 H67B 108.9
C44 C67 H67B 108.9
H67A C67 H67B 107.7
N2 C68 C69 105.32(19)
N2 C68 H68A 110.7
C69 C68 H68A 110.7
N2 C68 H68B 110.7
C69 C68 H68B 110.7
H68A C68 H68B 108.8
C68 C69 C70 105.7(2)
C68 C69 H69A 110.6
C70 C69 H69A 110.6
C68 C69 H69B 110.6
C70 C69 H69B 110.6
H69A C69 H69B 108.7
C71 C70 C69 103.97(19)
C71 C70 H70A 111.0
C69 C70 H70A 111.0
C71 C70 H70B 111.0
C69 C70 H70B 111.0
H70A C70 H70B 109.0
N2 C71 C70 101.89(18)
N2 C71 C72 109.64(17)
C70 C71 C72 114.75(19)
N2 C71 H71 110.1
C70 C71 H71 110.1
C72 C71 H71 110.1
O4 C72 C73 110.56(19)
O4 C72 C79 109.51(18)
C73 C72 C79 105.28(18)
O4 C72 C71 108.33(17)
C73 C72 C71 108.69(19)
C79 C72 C71 114.44(19)
C74 C73 C78 118.0(2)
C74 C73 C72 120.6(2)
C78 C73 C72 121.4(2)
C73 C74 C75 121.4(3)
C73 C74 H74 119.3
C75 C74 H74 119.3
C76 C75 C74 120.1(3)
C76 C75 H75 120.0
C74 C75 H75 120.0
C75 C76 C77 119.1(3)
C75 C76 H76 120.4
C77 C76 H76 120.4
C78 C77 C76 120.5(3)
C78 C77 H77 119.7
C76 C77 H77 119.7
C77 C78 C73 120.8(3)
C77 C78 H78 119.6
C73 C78 H78 119.6
C84 C79 C80 117.9(2)
C84 C79 C72 118.3(2)
C80 C79 C72 123.8(2)
C81 C80 C79 120.7(3)
C81 C80 H80 119.6
C79 C80 H80 119.6
C82 C81 C80 120.3(3)
C82 C81 H81 119.9
C80 C81 H81 119.9
C83 C82 C81 119.7(3)
C83 C82 H82 120.2
C81 C82 H82 120.2
C82 C83 C84 120.7(3)
C82 C83 H83 119.6
C84 C83 H83 119.6
C79 C84 C83 120.7(3)
C79 C84 H84 119.6
C83 C84 H84 119.6

loop_
_geom_bond_atom_site_label_1
_geom_bond_atom_site_label_2
_geom_bond_distance
Sc1 O2 1.9518(17)
Sc1 O4 1.9833(16)
Sc1 O3 2.0141(16)
Sc1 O1 2.0350(16)
Sc1 N2 2.3539(19)
Sc1 H2A 1.43(8)
O1 C1 1.330(3)
O2 C30 1.390(3)
O2 H2A 1.055(18)
O3 C43 1.336(3)
O4 C72 1.404(3)
N1 C25 1.506(3)
N1 C26 1.517(3)
N1 C29 1.528(3)
N2 C67 1.484(3)
N2 C68 1.488(3)
N2 C71 1.498(3)
C1 C2 1.414(3)
C1 C6 1.422(3)
C2 C3 1.376(3)
C2 C25 1.500(3)
C3 C4 1.399(3)
C3 H3 0.9400
C4 C5 1.389(3)
C4 C16 1.542(3)
C5 C6 1.403(3)
C5 H5 0.9400
C6 C7 1.543(3)
C7 C10 1.544(3)
C7 C8 1.546(4)
C7 C9 1.546(3)
C8 H8A 0.9700
C8 H8B 0.9700
C8 H8C 0.9700
C9 H9A 0.9700
C9 H9B 0.9700
C9 H9C 0.9700
C10 C11 1.388(4)
C10 C15 1.393(4)
C11 C12 1.389(4)
C11 H11 0.9400
C12 C13 1.357(5)
C12 H12 0.9400
C13 C14 1.406(6)
C13 H13 0.9400
C14 C15 1.386(4)
C14 H14 0.9400
C15 H15 0.9400
C16 C19 1.526(4)
C16 C18 1.537(4)
C16 C17 1.545(4)
C17 H17A 0.9700
C17 H17B 0.9700
C17 H17C 0.9700
C18 H18A 0.9700
C18 H18B 0.9700
C18 H18C 0.9700
C19 C20 1.387(4)
C19 C24 1.388(4)
C20 C21 1.403(5)
C20 H20 0.9400
C21 C22 1.352(6)
C21 H21 0.9400
C22 C23 1.377(5)
C22 H22 0.9400
C23 C24 1.392(5)
C23 H23 0.9400
C24 H24 0.9400
C25 H25A 0.9800
C25 H25B 0.9800
C26 C27 1.518(4)
C26 H26A 0.9800
C26 H26B 0.9800
C27 C28 1.504(4)
C27 H27A 0.9800
C27 H27B 0.9800
C28 C29 1.553(4)
C28 H28A 0.9800
C28 H28B 0.9800
C29 C30 1.564(3)
C29 H29 0.9900
C30 C37 1.543(3)
C30 C31 1.545(3)
C31 C36 1.394(4)
C31 C32 1.395(4)
C32 C33 1.391(4)
C32 H32 0.9400
C33 C34 1.385(5)
C33 H33 0.9400
C34 C35 1.387(5)
C34 H34 0.9400
C35 C36 1.409(4)
C35 H35 0.9400
C36 H36 0.9400
C37 C38 1.381(3)
C37 C42 1.387(4)
C38 C39 1.401(4)
C38 H38 0.9400
C39 C40 1.372(4)
C39 H39 0.9400
C40 C41 1.367(4)
C40 H40 0.9400
C41 C42 1.389(4)
C41 H41 0.9400
C42 H42 0.9400
C43 C48 1.413(3)
C43 C44 1.421(3)
C44 C45 1.395(3)
C44 C67 1.505(3)
C45 C46 1.389(3)
C45 H45 0.9400
C46 C47 1.400(3)
C46 C58 1.546(3)
C47 C48 1.408(3)
C47 H47 0.9400
C48 C49 1.536(3)
C49 C52 1.536(4)
C49 C51 1.543(4)
C49 C50 1.557(4)
C50 H50A 0.9700
C50 H50B 0.9700
C50 H50C 0.9700
C51 H51A 0.9700
C51 H51B 0.9700
C51 H51C 0.9700
C52 C57 1.392(4)
C52 C53 1.403(4)
C53 C54 1.373(5)
C53 H53 0.9400
C54 C55 1.368(6)
C54 H54 0.9400
C55 C56 1.395(5)
C55 H55 0.9400
C56 C57 1.394(4)
C56 H56 0.9400
C57 H57 0.9400
C58 C60 1.524(4)
C58 C61 1.535(4)
C58 C59 1.536(4)
C59 H59A 0.9700
C59 H59B 0.9700
C59 H59C 0.9700
C60 H60A 0.9700
C60 H60B 0.9700
C60 H60C 0.9700
C61 C62 1.383(4)
C61 C66 1.386(4)
C62 C63 1.379(4)
C62 H62 0.9400
C63 C64 1.348(6)
C63 H63 0.9400
C64 C65 1.382(6)
C64 H64 0.9400
C65 C66 1.395(5)
C65 H65 0.9400
C66 H66 0.9400
C67 H67A 0.9800
C67 H67B 0.9800
C68 C69 1.528(3)
C68 H68A 0.9800
C68 H68B 0.9800
C69 C70 1.542(3)
C69 H69A 0.9800
C69 H69B 0.9800
C70 C71 1.525(3)
C70 H70A 0.9800
C70 H70B 0.9800
C71 C72 1.564(3)
C71 H71 0.9900
C72 C73 1.543(3)
C72 C79 1.550(3)
C73 C74 1.387(3)
C73 C78 1.402(3)
C74 C75 1.394(4)
C74 H74 0.9400
C75 C76 1.387(4)
C75 H75 0.9400
C76 C77 1.390(4)
C76 H76 0.9400
C77 C78 1.388(4)
C77 H77 0.9400
C78 H78 0.9400
C79 C84 1.390(4)
C79 C80 1.400(3)
C80 C81 1.397(4)
C80 H80 0.9400
C81 C82 1.375(4)
C81 H81 0.9400
C82 C83 1.369(4)
C82 H82 0.9400
C83 C84 1.396(4)
C83 H83 0.9400
C84 H84 0.9400

loop_
_platon_squeeze_void_nr
_platon_squeeze_void_average_x
_platon_squeeze_void_average_y
_platon_squeeze_void_average_z
_platon_squeeze_void_volume
_platon_squeeze_void_count_electrons
_platon_squeeze_void_content
1 -0.029 0.113 0.000 1679 203 ' '
2 -0.040 0.124 0.500 1679 203 ' '
